data_7706629
loop_
_publ_author_name
'Sun, Qiu'
'Daniliuc, Constantin G.'
'Kehr, Gerald'
'Erker, Gerhard'

_publ_section_title
;
 Reaction of carbon oxides with an ethylene-bridged PH/B Lewis pair.
;
_journal_issue 10
_journal_name_full 'Dalton transactions (Cambridge, England : 2003)'
_journal_page_first 3523
_journal_page_last 3528
_journal_paper_doi 10.1039/d1dt00459j
_journal_volume 50
_journal_year 2021
_chemical_formula_sum 'C55 H52 B2 F20 N O P'
_chemical_formula_weight 1175.56
_space_group_crystal_system triclinic
_space_group_IT_number 2
_space_group_name_Hall '-P 1'
_space_group_name_H-M_alt 'P -1'
_atom_sites_solution_hydrogens mixed
_audit_creation_method 'APEX3 v2019.1-0'
_audit_update_record
;
2021-01-07 deposited with the CCDC.	2021-02-12 downloaded from the CCDC.
;
_cell_angle_alpha 112.9100(10)
_cell_angle_beta 99.4230(10)
_cell_angle_gamma 106.4220(10)
_cell_formula_units_Z 2
_cell_length_a 12.4179(5)
_cell_length_b 15.1109(6)
_cell_length_c 17.2639(6)
_cell_measurement_reflns_used 9105
_cell_measurement_temperature 100.(2)
_cell_measurement_theta_max 26.6776
_cell_measurement_theta_min 2.4177
_cell_volume 2721.35(18)
_computing_cell_refinement 'SAINT V8.40A (Bruker Nano, Inc., 2019)'
_computing_data_collection 'APEX3 v2019.1-0'
_computing_data_reduction 'SAINT V8.40A (Bruker Nano, Inc., 2019)'
_computing_molecular_graphics 'shelXle (C.B. Huebschle, rev 958)'
_computing_structure_refinement 'SHELXL-2018/3 (Sheldrick, 2018)'
_computing_structure_solution 'SHELXT 2014/5 (Sheldrick, 2014)'
_diffrn_ambient_temperature 100.(2)
_diffrn_detector_area_resol_mean 7.3910
_diffrn_measured_fraction_theta_full 0.998
_diffrn_measured_fraction_theta_max 0.998
_diffrn_measurement_device_type 'Bruker D8 Venture PHOTON III Diffractometer'
_diffrn_measurement_method 'phi / omega scans'
_diffrn_radiation_monochromator 'MX mirror'
_diffrn_radiation_type MoK\a
_diffrn_radiation_wavelength 0.71073
_diffrn_reflns_av_R_equivalents 0.0686
_diffrn_reflns_av_unetI/netI 0.0468
_diffrn_reflns_limit_h_max 15
_diffrn_reflns_limit_h_min -15
_diffrn_reflns_limit_k_max 19
_diffrn_reflns_limit_k_min -19
_diffrn_reflns_limit_l_max 21
_diffrn_reflns_limit_l_min -19
_diffrn_reflns_number 54600
_diffrn_reflns_theta_full 26.74
_diffrn_reflns_theta_max 26.74
_diffrn_reflns_theta_min 2.22
_diffrn_source 'Mo ImS'
_diffrn_source_type 'micro focus tube'
_exptl_absorpt_coefficient_mu 0.159
_exptl_absorpt_correction_T_max 0.99
_exptl_absorpt_correction_T_min 0.90
_exptl_absorpt_correction_type multi-scan
_exptl_absorpt_process_details
;
SADABS-2016/2 Bruker AXS area detector scaling and absorption correction.
Krause, L., Herbst-Irmer, R., Sheldrick G.M. & Stalke D.,
J. Appl. Cryst. 48 (2015) 3-10
;
_exptl_crystal_colour colourless
_exptl_crystal_density_diffrn 1.435
_exptl_crystal_density_method 'not measured'
_exptl_crystal_description needle
_exptl_crystal_F_000 1204
_exptl_crystal_size_max 0.240
_exptl_crystal_size_mid 0.109
_exptl_crystal_size_min 0.064
_refine_diff_density_max 0.292
_refine_diff_density_min -0.388
_refine_ls_extinction_method none
_refine_ls_goodness_of_fit_ref 1.009
_refine_ls_hydrogen_treatment mixed
_refine_ls_matrix_type full
_refine_ls_number_parameters 784
_refine_ls_number_reflns 11528
_refine_ls_number_restraints 109
_refine_ls_restrained_S_all 1.007
_refine_ls_R_factor_all 0.0737
_refine_ls_R_factor_gt 0.0429
_refine_ls_shift/su_max 0.001
_refine_ls_shift/su_mean 0.000
_refine_ls_structure_factor_coef Fsqd
_refine_ls_weighting_details 'w=1/[\s^2^(Fo^2^)+(0.0488P)^2^+1.2391P] where P=(Fo^2^+2Fc^2^)/3'
_refine_ls_weighting_scheme calc
_refine_ls_wR_factor_gt 0.0974
_refine_ls_wR_factor_ref 0.1144
_reflns_number_gt 8012
_reflns_number_total 11528
_reflns_threshold_expression 'I > 2\s(I)'
_cod_data_source_file d1dt00459j2.cif
_cod_data_source_block erk9804
_cod_depositor_comments
;
The following automatic conversions were performed:

data item '_exptl_absorpt_correction_type' value 'Multi-Scan' was
changed to 'multi-scan' in accordance with the
/home/data/users/saulius/crontab/automatic-downloads/rss-feeds/RSC/lib/dictionaries/cif_core.dic
dictionary named 'cif_core.dic' version 2.4.2 last updated on
2011-04-26.

Automatic conversion script
Id: cif_fix_values 7556 2019-12-06 15:28:31Z antanas 

 Adding full bibliography for 7706623--7706629.cif.
;
_cod_database_code 7706629

loop_
_space_group_symop_operation_xyz
'x, y, z'
'-x, -y, -z'

loop_
_atom_site_type_symbol
_atom_site_label
_atom_site_fract_x
_atom_site_fract_y
_atom_site_fract_z
_atom_site_U_iso_or_equiv
_atom_site_adp_type
_atom_site_calc_flag
_atom_site_refinement_flags_adp
_atom_site_refinement_flags_occupancy
_atom_site_refinement_flags_posn
_atom_site_occupancy
_atom_site_disorder_assembly
_atom_site_disorder_group
B B1 0.3890(2) 0.75756(17) 0.43167(14) 0.0195(5) Uani d . . . 1.0 . .
P P1 0.44559(5) 0.84032(4) 0.63503(3) 0.02241(12) Uani d . . . 1.0 . .
H H1 0.555(2) 0.858(2) 0.6327(17) 0.046(7) Uiso d . . . 1.0 . .
B B2 0.5670(2) 0.66329(17) 0.28579(15) 0.0195(5) Uani d . . . 1.0 . .
C C1 0.41760(18) 0.91871(15) 0.57951(13) 0.0220(4) Uani d . . . 1.0 . .
H H1A 0.334143 0.911826 0.568628 0.026 Uiso calc U . R 1.0 . .
H H1B 0.468532 0.99298 0.617665 0.026 Uiso calc U . R 1.0 . .
O O1 0.44591(12) 0.70076(10) 0.38754(9) 0.0203(3) Uani d . . . 1.0 . .
C C2 0.44500(18) 0.87892(15) 0.49062(13) 0.0215(4) Uani d . . . 1.0 . .
H H2A 0.531747 0.902465 0.503361 0.026 Uiso calc U . R 1.0 . .
H H2B 0.416365 0.911484 0.456169 0.026 Uiso calc U . R 1.0 . .
C C3 0.55985(17) 0.74922(15) 0.37896(13) 0.0191(4) Uani d . . . 1.0 . .
H H3 0.560186 0.811876 0.371841 0.023 Uiso calc U . R 1.0 . .
C C11 0.46711(18) 0.92661(15) 0.75188(13) 0.0204(4) Uani d . . . 1.0 . .
C C12 0.36544(18) 0.92256(15) 0.78151(13) 0.0203(4) Uani d . . . 1.0 . .
C C13 0.37765(18) 1.00590(15) 0.86028(13) 0.0211(4) Uani d . . . 1.0 . .
H H13 0.309911 1.005112 0.879252 0.025 Uiso calc U . R 1.0 . .
C C14 0.48352(18) 1.08988(15) 0.91238(13) 0.0211(4) Uani d . . . 1.0 . .
C C15 0.58293(18) 1.08503(16) 0.88703(13) 0.0220(4) Uani d . . . 1.0 . .
H H15 0.65724 1.139043 0.924302 0.026 Uiso calc U . R 1.0 . .
C C16 0.57935(18) 1.00483(15) 0.80956(13) 0.0211(4) Uani d . . . 1.0 . .
C C17 0.24477(18) 0.82891(16) 0.73522(13) 0.0224(4) Uani d . . . 1.0 . .
C C18 0.16072(19) 0.83974(17) 0.79212(14) 0.0278(5) Uani d . . . 1.0 . .
H H18A 0.141182 0.900309 0.799109 0.042 Uiso calc U . R 1.0 . .
H H18B 0.199479 0.848763 0.850408 0.042 Uiso calc U . R 1.0 . .
H H18C 0.088202 0.776997 0.762911 0.042 Uiso calc U . R 1.0 . .
C C19 0.17763(19) 0.81569(17) 0.64562(14) 0.0271(5) Uani d . . . 1.0 . .
H H19A 0.097615 0.763111 0.624349 0.041 Uiso calc U . R 1.0 . .
H H19B 0.219297 0.793477 0.602657 0.041 Uiso calc U . R 1.0 . .
H H19C 0.173245 0.88206 0.652809 0.041 Uiso calc U . R 1.0 . .
C C20 0.2633(2) 0.72799(16) 0.72287(15) 0.0282(5) Uani d . . . 1.0 . .
H H20A 0.186755 0.669508 0.69492 0.042 Uiso calc U . R 1.0 . .
H H20B 0.300999 0.735159 0.780658 0.042 Uiso calc U . R 1.0 . .
H H20C 0.313954 0.715272 0.685191 0.042 Uiso calc U . R 1.0 . .
C C21 0.48814(19) 1.18087(16) 0.99549(13) 0.0242(4) Uani d . . . 1.0 . .
C C22 0.4072(2) 1.23092(19) 0.96808(15) 0.0386(6) Uani d . . . 1.0 . .
H H22A 0.435642 1.257772 0.928828 0.058 Uiso calc U . R 1.0 . .
H H22B 0.407678 1.288137 1.020907 0.058 Uiso calc U . R 1.0 . .
H H22C 0.326514 1.178772 0.937023 0.058 Uiso calc U . R 1.0 . .
C C23 0.4456(2) 1.14127(17) 1.05868(14) 0.0298(5) Uani d . . . 1.0 . .
H H23A 0.363528 1.091527 1.029749 0.045 Uiso calc U . R 1.0 . .
H H23B 0.45049 1.199945 1.112391 0.045 Uiso calc U . R 1.0 . .
H H23C 0.495443 1.106994 1.074333 0.045 Uiso calc U . R 1.0 . .
C C24 0.6129(2) 1.26456(17) 1.04508(15) 0.0333(5) Uani d . . . 1.0 . .
H H24A 0.66594 1.234134 1.063356 0.05 Uiso calc U . R 1.0 . .
H H24B 0.61139 1.321022 1.097474 0.05 Uiso calc U . R 1.0 . .
H H24C 0.641232 1.292037 1.006135 0.05 Uiso calc U . R 1.0 . .
C C25 0.70012(18) 1.00459(17) 0.79556(13) 0.0239(4) Uani d . . . 1.0 . .
C C26 0.80427(19) 1.08311(18) 0.88055(14) 0.0301(5) Uani d . . . 1.0 . .
H H26A 0.790593 1.069732 0.929979 0.045 Uiso calc U . R 1.0 . .
H H26B 0.810504 1.153942 0.893823 0.045 Uiso calc U . R 1.0 . .
H H26C 0.877733 1.075454 0.871723 0.045 Uiso calc U . R 1.0 . .
C C27 0.7252(2) 1.03757(18) 0.72399(14) 0.0291(5) Uani d . . . 1.0 . .
H H27A 0.802835 1.038364 0.718721 0.044 Uiso calc U . R 1.0 . .
H H27B 0.724393 1.107182 0.740764 0.044 Uiso calc U . R 1.0 . .
H H27C 0.664342 0.98807 0.667121 0.044 Uiso calc U . R 1.0 . .
C C28 0.70828(19) 0.89909(17) 0.77773(14) 0.0266(5) Uani d . . . 1.0 . .
H H28A 0.644691 0.843976 0.724243 0.04 Uiso calc U . R 1.0 . .
H H28B 0.700559 0.885772 0.828156 0.04 Uiso calc U . R 1.0 . .
H H28C 0.784791 0.900295 0.769424 0.04 Uiso calc U . R 1.0 . .
C C31 0.25644(18) 0.69261(15) 0.41966(12) 0.0212(4) Uani d . . . 1.0 . .
C C32 0.16683(19) 0.72958(16) 0.41000(13) 0.0248(4) Uani d . . . 1.0 . .
F F32 0.18995(11) 0.82009(10) 0.40570(9) 0.0335(3) Uani d . . . 1.0 . .
C C33 0.05284(19) 0.67878(19) 0.40520(14) 0.0307(5) Uani d . . . 1.0 . .
F F33 -0.02996(11) 0.71920(12) 0.39878(9) 0.0421(4) Uani d . . . 1.0 . .
C C34 0.02430(19) 0.58597(19) 0.40829(16) 0.0356(6) Uani d . . . 1.0 . .
F F34 -0.08681(12) 0.53501(13) 0.40330(11) 0.0536(4) Uani d . . . 1.0 . .
C C35 0.1088(2) 0.54430(18) 0.41627(16) 0.0335(5) Uani d . . . 1.0 . .
F F35 0.08024(13) 0.45328(11) 0.41876(12) 0.0522(4) Uani d . . . 1.0 . .
C C36 0.22202(18) 0.59810(16) 0.42161(14) 0.0252(4) Uani d . . . 1.0 . .
F F36 0.30212(11) 0.55563(10) 0.43179(9) 0.0334(3) Uani d . . . 1.0 . .
C C41 0.65995(17) 0.78429(15) 0.46119(12) 0.0198(4) Uani d . . . 1.0 . .
C C42 0.66179(18) 0.73416(15) 0.51383(13) 0.0218(4) Uani d . . . 1.0 . .
F F42 0.56743(10) 0.65137(9) 0.49798(8) 0.0251(3) Uani d . . . 1.0 . .
C C43 0.75925(19) 0.76526(17) 0.58393(13) 0.0253(4) Uani d . . . 1.0 . .
F F43 0.75799(11) 0.71111(10) 0.63022(8) 0.0324(3) Uani d . . . 1.0 . .
C C44 0.85800(18) 0.85132(18) 0.60686(13) 0.0275(5) Uani d . . . 1.0 . .
F F44 0.95098(11) 0.88318(11) 0.67682(8) 0.0384(3) Uani d . . . 1.0 . .
C C45 0.85906(18) 0.90568(17) 0.55890(14) 0.0269(5) Uani d . . . 1.0 . .
F F45 0.95305(11) 0.99188(11) 0.58219(9) 0.0383(3) Uani d . . . 1.0 . .
C C46 0.76138(18) 0.87212(16) 0.48816(13) 0.0237(4) Uani d . . . 1.0 . .
F F46 0.76550(11) 0.92990(9) 0.44470(8) 0.0288(3) Uani d . . . 1.0 . .
C C51 0.68669(17) 0.70768(15) 0.26166(12) 0.0203(4) Uani d . . . 1.0 . .
C C52 0.71040(18) 0.80140(16) 0.25735(13) 0.0216(4) Uani d . . . 1.0 . .
F F52 0.63449(10) 0.85070(9) 0.27136(8) 0.0259(3) Uani d . . . 1.0 . .
C C53 0.80645(18) 0.84821(16) 0.23706(13) 0.0244(4) Uani d . . . 1.0 . .
F F53 0.82374(11) 0.93925(10) 0.23516(9) 0.0344(3) Uani d . . . 1.0 . .
C C54 0.88495(18) 0.80082(17) 0.21797(14) 0.0271(5) Uani d . . . 1.0 . .
F F54 0.97905(11) 0.84551(11) 0.19814(9) 0.0394(3) Uani d . . . 1.0 . .
C C55 0.86483(18) 0.70688(17) 0.21790(13) 0.0249(4) Uani d . . . 1.0 . .
F F55 0.94038(11) 0.65928(11) 0.19903(9) 0.0348(3) Uani d . . . 1.0 . .
C C56 0.76580(18) 0.66130(15) 0.23684(13) 0.0218(4) Uani d . . . 1.0 . .
F F56 0.75021(11) 0.56521(9) 0.22866(8) 0.0279(3) Uani d . . . 1.0 . .
C C61 0.45467(17) 0.62707(15) 0.20049(13) 0.0204(4) Uani d . . . 1.0 . .
C C62 0.37445(18) 0.67421(16) 0.19453(13) 0.0232(4) Uani d . . . 1.0 . .
F F62 0.38265(11) 0.76110(9) 0.26389(8) 0.0281(3) Uani d . . . 1.0 . .
C C63 0.2817(2) 0.63747(17) 0.11902(15) 0.0299(5) Uani d . . . 1.0 . .
F F63 0.20628(12) 0.68593(11) 0.11882(9) 0.0403(3) Uani d . . . 1.0 . .
C C64 0.2671(2) 0.55124(18) 0.04377(15) 0.0344(5) Uani d . . . 1.0 . .
F F64 0.17782(13) 0.51530(11) -0.02972(9) 0.0489(4) Uani d . . . 1.0 . .
C C65 0.3458(2) 0.50302(16) 0.04433(14) 0.0289(5) Uani d . . . 1.0 . .
F F65 0.33343(13) 0.41937(10) -0.02901(8) 0.0400(3) Uani d . . . 1.0 . .
C C66 0.43626(19) 0.54147(16) 0.12135(13) 0.0241(4) Uani d . . . 1.0 . .
F F66 0.51046(11) 0.49036(9) 0.11817(8) 0.0284(3) Uani d . . . 1.0 . .
N N71 0.55853(14) 0.56522(12) 0.30471(11) 0.0199(3) Uani d . . . 1.0 . .
C C72 0.65430(18) 0.56245(16) 0.35312(13) 0.0222(4) Uani d . . . 1.0 . .
H H72 0.729847 0.614308 0.368959 0.027 Uiso calc U . R 1.0 . .
C C73 0.6450(2) 0.48672(17) 0.37986(15) 0.0275(5) Uani d . . . 1.0 . .
H H73 0.71337 0.486584 0.413786 0.033 Uiso calc U . R 1.0 . .
C C74 0.5356(2) 0.41076(17) 0.35704(15) 0.0300(5) Uani d . . . 1.0 . .
H H74 0.527681 0.357791 0.374866 0.036 Uiso calc U . R 1.0 . .
C C75 0.4383(2) 0.41321(17) 0.30810(15) 0.0295(5) Uani d . . . 1.0 . .
H H75 0.362315 0.361362 0.291133 0.035 Uiso calc U . R 1.0 . .
C C76 0.45189(18) 0.49152(15) 0.28384(14) 0.0239(4) Uani d . . . 1.0 . .
H H76 0.383939 0.493682 0.251347 0.029 Uiso calc U . R 1.0 . .
C C81 0.0380(5) 0.4667(4) 0.1658(3) 0.0674(15) Uani d U P D 0.736(5) A 1
H H81A 0.023316 0.468595 0.109063 0.101 Uiso calc U P R 0.736(5) A 1
H H81B 0.077014 0.537831 0.214124 0.101 Uiso calc U P R 0.736(5) A 1
H H81C -0.03718 0.432457 0.172419 0.101 Uiso calc U P R 0.736(5) A 1
C C82 0.1155(4) 0.4078(4) 0.1687(3) 0.0548(13) Uani d U P D 0.736(5) A 1
H H82A 0.127383 0.404682 0.225532 0.066 Uiso calc U P R 0.736(5) A 1
H H82B 0.193632 0.446915 0.167693 0.066 Uiso calc U P R 0.736(5) A 1
C C83 0.0691(4) 0.2974(3) 0.0937(3) 0.0538(12) Uani d U P D 0.736(5) A 1
H H83A -0.009685 0.25825 0.093632 0.065 Uiso calc U P R 0.736(5) A 1
H H83B 0.059339 0.300165 0.03669 0.065 Uiso calc U P R 0.736(5) A 1
C C84 0.1487(5) 0.2394(5) 0.1000(4) 0.0736(17) Uani d U P D 0.736(5) A 1
H H84A 0.228341 0.279887 0.10241 0.088 Uiso calc U P R 0.736(5) A 1
H H84B 0.155968 0.234238 0.155946 0.088 Uiso calc U P R 0.736(5) A 1
C C85 0.1055(6) 0.1322(5) 0.0245(4) 0.087(2) Uani d U P D 0.736(5) A 1
H H85A 0.031181 0.08883 0.025983 0.131 Uiso calc U P R 0.736(5) A 1
H H85B 0.164619 0.101721 0.029663 0.131 Uiso calc U P R 0.736(5) A 1
H H85C 0.092485 0.135933 -0.031483 0.131 Uiso calc U P R 0.736(5) A 1
C C81A -0.0454(12) 0.4244(9) 0.1771(8) 0.049(3) Uani d U P D 0.264(5) A 2
H H81D -0.04959 0.403127 0.223698 0.074 Uiso calc U P R 0.264(5) A 2
H H81E -0.124027 0.417718 0.147856 0.074 Uiso calc U P R 0.264(5) A 2
H H81F 0.009431 0.496917 0.203144 0.074 Uiso calc U P R 0.264(5) A 2
C C82A -0.0026(11) 0.3562(11) 0.1103(9) 0.075(4) Uani d U P D 0.264(5) A 2
H H82C -0.053041 0.282886 0.090711 0.089 Uiso calc U P R 0.264(5) A 2
H H82D -0.014669 0.368973 0.058119 0.089 Uiso calc U P R 0.264(5) A 2
C C83A 0.1235(12) 0.3692(12) 0.1399(10) 0.057(4) Uani d U P D 0.264(5) A 2
H H83C 0.137901 0.361363 0.194603 0.069 Uiso calc U P R 0.264(5) A 2
H H83D 0.174929 0.440555 0.154657 0.069 Uiso calc U P R 0.264(5) A 2
C C84A 0.1584(17) 0.2924(12) 0.0719(12) 0.104(6) Uani d U P D 0.264(5) A 2
H H84C 0.130889 0.290928 0.014028 0.125 Uiso calc U P R 0.264(5) A 2
H H84D 0.24557 0.316833 0.089453 0.125 Uiso calc U P R 0.264(5) A 2
C C85A 0.109(2) 0.1847(14) 0.0615(16) 0.102(7) Uani d U P D 0.264(5) A 2
H H85D 0.165298 0.175241 0.101217 0.153 Uiso calc U P R 0.264(5) A 2
H H85E 0.0933 0.134337 0.000188 0.153 Uiso calc U P R 0.264(5) A 2
H H85F 0.034639 0.173733 0.076297 0.153 Uiso calc U P R 0.264(5) A 2

loop_
_atom_site_aniso_label
_atom_site_aniso_U_11
_atom_site_aniso_U_22
_atom_site_aniso_U_33
_atom_site_aniso_U_12
_atom_site_aniso_U_13
_atom_site_aniso_U_23
B1 0.0251(12) 0.0197(11) 0.0170(10) 0.0101(9) 0.0063(9) 0.0106(9)
P1 0.0307(3) 0.0187(3) 0.0193(3) 0.0118(2) 0.0097(2) 0.0078(2)
B2 0.0207(11) 0.0160(10) 0.0226(11) 0.0076(9) 0.0078(9) 0.0088(9)
C1 0.0266(11) 0.0190(10) 0.0205(10) 0.0099(9) 0.0093(8) 0.0075(8)
O1 0.0204(7) 0.0178(7) 0.0224(7) 0.0066(6) 0.0093(6) 0.0085(6)
C2 0.0246(10) 0.0189(10) 0.0222(10) 0.0087(8) 0.0092(8) 0.0097(8)
C3 0.0194(10) 0.0166(9) 0.0215(10) 0.0065(8) 0.0084(8) 0.0084(8)
C11 0.0234(10) 0.0191(10) 0.0202(10) 0.0100(8) 0.0058(8) 0.0096(8)
C12 0.0234(10) 0.0209(10) 0.0206(10) 0.0106(8) 0.0074(8) 0.0117(8)
C13 0.0242(10) 0.0224(10) 0.0213(10) 0.0124(9) 0.0083(8) 0.0114(8)
C14 0.0287(11) 0.0196(10) 0.0184(9) 0.0114(9) 0.0081(8) 0.0103(8)
C15 0.0235(10) 0.0203(10) 0.0207(10) 0.0074(8) 0.0061(8) 0.0091(8)
C16 0.0235(10) 0.0209(10) 0.0215(10) 0.0092(8) 0.0073(8) 0.0117(8)
C17 0.0234(10) 0.0203(10) 0.0227(10) 0.0080(8) 0.0073(8) 0.0095(8)
C18 0.0240(11) 0.0290(12) 0.0289(11) 0.0080(9) 0.0101(9) 0.0127(10)
C19 0.0249(11) 0.0270(11) 0.0250(11) 0.0072(9) 0.0060(9) 0.0103(9)
C20 0.0328(12) 0.0213(11) 0.0301(11) 0.0083(9) 0.0105(10) 0.0125(9)
C21 0.0314(11) 0.0189(10) 0.0200(10) 0.0103(9) 0.0073(9) 0.0066(8)
C22 0.0570(16) 0.0299(13) 0.0274(12) 0.0277(12) 0.0064(11) 0.0065(10)
C23 0.0383(13) 0.0272(11) 0.0215(10) 0.0124(10) 0.0118(10) 0.0081(9)
C24 0.0395(13) 0.0243(11) 0.0249(11) 0.0057(10) 0.0097(10) 0.0053(9)
C25 0.0221(10) 0.0277(11) 0.0224(10) 0.0097(9) 0.0076(8) 0.0115(9)
C26 0.0223(11) 0.0354(13) 0.0296(11) 0.0092(10) 0.0073(9) 0.0137(10)
C27 0.0294(12) 0.0328(12) 0.0298(11) 0.0126(10) 0.0135(10) 0.0166(10)
C28 0.0249(11) 0.0312(12) 0.0286(11) 0.0144(9) 0.0100(9) 0.0153(10)
C31 0.0230(10) 0.0204(10) 0.0167(9) 0.0068(8) 0.0061(8) 0.0062(8)
C32 0.0261(11) 0.0251(11) 0.0209(10) 0.0107(9) 0.0064(9) 0.0081(9)
F32 0.0337(7) 0.0321(7) 0.0407(7) 0.0182(6) 0.0096(6) 0.0192(6)
C33 0.0213(11) 0.0392(13) 0.0260(11) 0.0131(10) 0.0059(9) 0.0091(10)
F33 0.0250(7) 0.0570(9) 0.0405(8) 0.0228(7) 0.0063(6) 0.0153(7)
C34 0.0180(11) 0.0392(14) 0.0352(13) 0.0003(10) 0.0085(10) 0.0107(11)
F34 0.0213(7) 0.0560(10) 0.0665(11) 0.0002(7) 0.0155(7) 0.0215(9)
C35 0.0297(12) 0.0246(11) 0.0398(13) 0.0018(10) 0.0102(10) 0.0147(10)
F35 0.0410(9) 0.0350(8) 0.0792(11) 0.0022(7) 0.0217(8) 0.0326(8)
C36 0.0233(11) 0.0230(11) 0.0268(11) 0.0084(9) 0.0074(9) 0.0095(9)
F36 0.0312(7) 0.0264(7) 0.0500(8) 0.0135(6) 0.0154(6) 0.0217(6)
C41 0.0208(10) 0.0191(10) 0.0195(9) 0.0087(8) 0.0080(8) 0.0073(8)
C42 0.0223(10) 0.0199(10) 0.0242(10) 0.0086(8) 0.0105(8) 0.0093(8)
F42 0.0267(6) 0.0234(6) 0.0285(6) 0.0083(5) 0.0114(5) 0.0147(5)
C43 0.0310(11) 0.0309(12) 0.0228(10) 0.0178(10) 0.0116(9) 0.0154(9)
F43 0.0381(7) 0.0403(8) 0.0305(7) 0.0210(6) 0.0121(6) 0.0227(6)
C44 0.0217(11) 0.0359(12) 0.0201(10) 0.0118(10) 0.0033(8) 0.0089(9)
F44 0.0244(7) 0.0544(9) 0.0311(7) 0.0139(6) 0.0016(6) 0.0180(7)
C45 0.0196(10) 0.0254(11) 0.0258(11) 0.0028(9) 0.0061(9) 0.0066(9)
F45 0.0255(7) 0.0380(8) 0.0336(7) -0.0030(6) 0.0030(6) 0.0125(6)
C46 0.0261(11) 0.0224(10) 0.0220(10) 0.0084(9) 0.0094(9) 0.0095(9)
F46 0.0311(7) 0.0231(6) 0.0267(6) 0.0019(5) 0.0061(5) 0.0130(5)
C51 0.0227(10) 0.0187(10) 0.0167(9) 0.0069(8) 0.0050(8) 0.0065(8)
C52 0.0223(10) 0.0212(10) 0.0207(10) 0.0085(8) 0.0062(8) 0.0093(8)
F52 0.0299(7) 0.0231(6) 0.0308(6) 0.0131(5) 0.0110(5) 0.0154(5)
C53 0.0258(11) 0.0197(10) 0.0248(10) 0.0031(9) 0.0052(9) 0.0125(9)
F53 0.0336(7) 0.0276(7) 0.0423(8) 0.0045(6) 0.0090(6) 0.0225(6)
C54 0.0204(10) 0.0306(12) 0.0257(11) 0.0015(9) 0.0082(9) 0.0138(9)
F54 0.0269(7) 0.0463(8) 0.0476(8) 0.0058(6) 0.0184(6) 0.0270(7)
C55 0.0220(10) 0.0307(12) 0.0210(10) 0.0111(9) 0.0084(8) 0.0094(9)
F55 0.0303(7) 0.0404(8) 0.0384(7) 0.0182(6) 0.0186(6) 0.0163(6)
C56 0.0255(11) 0.0195(10) 0.0194(10) 0.0078(8) 0.0063(8) 0.0086(8)
F56 0.0347(7) 0.0221(6) 0.0338(7) 0.0154(5) 0.0176(6) 0.0135(5)
C61 0.0218(10) 0.0178(10) 0.0222(10) 0.0063(8) 0.0078(8) 0.0104(8)
C62 0.0272(11) 0.0189(10) 0.0233(10) 0.0090(9) 0.0059(9) 0.0102(9)
F62 0.0345(7) 0.0246(6) 0.0266(6) 0.0176(5) 0.0079(5) 0.0094(5)
C63 0.0296(12) 0.0259(11) 0.0353(12) 0.0135(10) 0.0041(10) 0.0154(10)
F63 0.0379(8) 0.0373(8) 0.0440(8) 0.0220(6) -0.0004(6) 0.0169(7)
C64 0.0361(13) 0.0288(12) 0.0262(11) 0.0067(10) -0.0058(10) 0.0109(10)
F64 0.0510(9) 0.0405(8) 0.0337(8) 0.0150(7) -0.0159(7) 0.0096(7)
C65 0.0384(13) 0.0194(10) 0.0212(10) 0.0088(10) 0.0038(9) 0.0057(9)
F65 0.0542(9) 0.0285(7) 0.0215(6) 0.0156(7) -0.0012(6) 0.0015(6)
C66 0.0270(11) 0.0199(10) 0.0241(10) 0.0090(9) 0.0067(9) 0.0093(9)
F66 0.0326(7) 0.0245(6) 0.0261(6) 0.0157(6) 0.0083(5) 0.0066(5)
N71 0.0223(9) 0.0166(8) 0.0221(8) 0.0086(7) 0.0097(7) 0.0083(7)
C72 0.0255(11) 0.0238(10) 0.0232(10) 0.0140(9) 0.0112(9) 0.0119(9)
C73 0.0325(12) 0.0292(12) 0.0350(12) 0.0194(10) 0.0181(10) 0.0200(10)
C74 0.0369(13) 0.0269(11) 0.0418(13) 0.0188(10) 0.0215(11) 0.0224(10)
C75 0.0321(12) 0.0209(11) 0.0393(12) 0.0095(9) 0.0164(10) 0.0158(10)
C76 0.0236(10) 0.0197(10) 0.0286(11) 0.0074(9) 0.0101(9) 0.0110(9)
C81 0.068(3) 0.069(3) 0.060(3) 0.038(3) 0.007(2) 0.022(2)
C82 0.051(2) 0.057(3) 0.048(3) 0.022(2) 0.002(2) 0.021(2)
C83 0.039(2) 0.062(3) 0.053(2) 0.022(2) 0.0071(18) 0.020(2)
C84 0.062(3) 0.076(4) 0.071(3) 0.035(3) 0.000(2) 0.025(3)
C85 0.079(4) 0.091(5) 0.080(4) 0.051(4) 0.001(3) 0.025(4)
C81A 0.065(7) 0.041(6) 0.041(5) 0.027(5) 0.013(5) 0.014(4)
C82A 0.070(7) 0.079(7) 0.073(6) 0.027(5) 0.020(5) 0.035(5)
C83A 0.050(6) 0.059(7) 0.057(6) 0.019(5) 0.017(5) 0.023(5)
C84A 0.104(9) 0.104(8) 0.108(8) 0.035(6) 0.030(6) 0.056(6)
C85A 0.094(10) 0.083(11) 0.104(12) 0.051(9) 0.001(8) 0.018(8)

loop_
_atom_type_symbol
_atom_type_description
_atom_type_scat_dispersion_real
_atom_type_scat_dispersion_imag
_atom_type_scat_source
C C 0.0033 0.0016 'International Tables Vol C Tables 4.2.6.8 and 6.1.1.4'
H H 0.0000 0.0000 'International Tables Vol C Tables 4.2.6.8 and 6.1.1.4'
B B 0.0013 0.0007 'International Tables Vol C Tables 4.2.6.8 and 6.1.1.4'
F F 0.0171 0.0103 'International Tables Vol C Tables 4.2.6.8 and 6.1.1.4'
O O 0.0106 0.0060 'International Tables Vol C Tables 4.2.6.8 and 6.1.1.4'
P P 0.1023 0.0942 'International Tables Vol C Tables 4.2.6.8 and 6.1.1.4'
N N 0.0061 0.0033 'International Tables Vol C Tables 4.2.6.8 and 6.1.1.4'

loop_
_geom_angle_atom_site_label_1
_geom_angle_atom_site_label_2
_geom_angle_atom_site_label_3
_geom_angle_site_symmetry_1
_geom_angle_site_symmetry_3
_geom_angle
_geom_angle_publ_flag
O1 B1 C2 . . 124.46(19) ?
O1 B1 C31 . . 114.97(18) ?
C2 B1 C31 . . 120.58(17) ?
C11 P1 C1 . . 102.27(9) ?
C11 P1 H1 . . 102.5(11) ?
C1 P1 H1 . . 94.9(11) ?
N71 B2 C61 . . 108.83(16) ?
N71 B2 C51 . . 113.46(16) ?
C61 B2 C51 . . 106.74(16) ?
N71 B2 C3 . . 102.74(15) ?
C61 B2 C3 . . 112.10(16) ?
C51 B2 C3 . . 113.01(16) ?
C2 C1 P1 . . 108.57(13) ?
C2 C1 H1A . . 110.0 ?
P1 C1 H1A . . 110.0 ?
C2 C1 H1B . . 110.0 ?
P1 C1 H1B . . 110.0 ?
H1A C1 H1B . . 108.4 ?
B1 O1 C3 . . 121.92(16) ?
C1 C2 B1 . . 115.11(17) ?
C1 C2 H2A . . 108.5 ?
B1 C2 H2A . . 108.5 ?
C1 C2 H2B . . 108.5 ?
B1 C2 H2B . . 108.5 ?
H2A C2 H2B . . 107.5 ?
O1 C3 C41 . . 111.02(15) ?
O1 C3 B2 . . 106.08(15) ?
C41 C3 B2 . . 114.88(16) ?
O1 C3 H3 . . 108.2 ?
C41 C3 H3 . . 108.2 ?
B2 C3 H3 . . 108.2 ?
C16 C11 C12 . . 119.32(17) ?
C16 C11 P1 . . 121.64(15) ?
C12 C11 P1 . . 118.60(14) ?
C13 C12 C11 . . 117.69(18) ?
C13 C12 C17 . . 117.67(17) ?
C11 C12 C17 . . 124.53(17) ?
C14 C13 C12 . . 123.51(19) ?
C14 C13 H13 . . 118.2 ?
C12 C13 H13 . . 118.2 ?
C15 C14 C13 . . 117.01(18) ?
C15 C14 C21 . . 122.69(18) ?
C13 C14 C21 . . 120.26(18) ?
C14 C15 C16 . . 123.34(19) ?
C14 C15 H15 . . 118.3 ?
C16 C15 H15 . . 118.3 ?
C15 C16 C11 . . 118.10(18) ?
C15 C16 C25 . . 116.94(18) ?
C11 C16 C25 . . 124.86(17) ?
C19 C17 C20 . . 109.90(17) ?
C19 C17 C18 . . 106.04(17) ?
C20 C17 C18 . . 105.47(17) ?
C19 C17 C12 . . 113.32(17) ?
C20 C17 C12 . . 109.86(17) ?
C18 C17 C12 . . 111.90(16) ?
C17 C18 H18A . . 109.5 ?
C17 C18 H18B . . 109.5 ?
H18A C18 H18B . . 109.5 ?
C17 C18 H18C . . 109.5 ?
H18A C18 H18C . . 109.5 ?
H18B C18 H18C . . 109.5 ?
C17 C19 H19A . . 109.5 ?
C17 C19 H19B . . 109.5 ?
H19A C19 H19B . . 109.5 ?
C17 C19 H19C . . 109.5 ?
H19A C19 H19C . . 109.5 ?
H19B C19 H19C . . 109.5 ?
C17 C20 H20A . . 109.5 ?
C17 C20 H20B . . 109.5 ?
H20A C20 H20B . . 109.5 ?
C17 C20 H20C . . 109.5 ?
H20A C20 H20C . . 109.5 ?
H20B C20 H20C . . 109.5 ?
C14 C21 C23 . . 109.73(17) ?
C14 C21 C24 . . 112.47(18) ?
C23 C21 C24 . . 108.15(17) ?
C14 C21 C22 . . 108.68(17) ?
C23 C21 C22 . . 109.54(19) ?
C24 C21 C22 . . 108.24(19) ?
C21 C22 H22A . . 109.5 ?
C21 C22 H22B . . 109.5 ?
H22A C22 H22B . . 109.5 ?
C21 C22 H22C . . 109.5 ?
H22A C22 H22C . . 109.5 ?
H22B C22 H22C . . 109.5 ?
C21 C23 H23A . . 109.5 ?
C21 C23 H23B . . 109.5 ?
H23A C23 H23B . . 109.5 ?
C21 C23 H23C . . 109.5 ?
H23A C23 H23C . . 109.5 ?
H23B C23 H23C . . 109.5 ?
C21 C24 H24A . . 109.5 ?
C21 C24 H24B . . 109.5 ?
H24A C24 H24B . . 109.5 ?
C21 C24 H24C . . 109.5 ?
H24A C24 H24C . . 109.5 ?
H24B C24 H24C . . 109.5 ?
C28 C25 C26 . . 103.87(17) ?
C28 C25 C27 . . 112.95(17) ?
C26 C25 C27 . . 105.34(18) ?
C28 C25 C16 . . 110.45(17) ?
C26 C25 C16 . . 111.52(17) ?
C27 C25 C16 . . 112.29(17) ?
C25 C26 H26A . . 109.5 ?
C25 C26 H26B . . 109.5 ?
H26A C26 H26B . . 109.5 ?
C25 C26 H26C . . 109.5 ?
H26A C26 H26C . . 109.5 ?
H26B C26 H26C . . 109.5 ?
C25 C27 H27A . . 109.5 ?
C25 C27 H27B . . 109.5 ?
H27A C27 H27B . . 109.5 ?
C25 C27 H27C . . 109.5 ?
H27A C27 H27C . . 109.5 ?
H27B C27 H27C . . 109.5 ?
C25 C28 H28A . . 109.5 ?
C25 C28 H28B . . 109.5 ?
H28A C28 H28B . . 109.5 ?
C25 C28 H28C . . 109.5 ?
H28A C28 H28C . . 109.5 ?
H28B C28 H28C . . 109.5 ?
C36 C31 C32 . . 114.98(19) ?
C36 C31 B1 . . 123.19(18) ?
C32 C31 B1 . . 121.78(18) ?
F32 C32 C33 . . 116.57(19) ?
F32 C32 C31 . . 120.03(19) ?
C33 C32 C31 . . 123.4(2) ?
F33 C33 C34 . . 119.7(2) ?
F33 C33 C32 . . 121.3(2) ?
C34 C33 C32 . . 119.0(2) ?
F34 C34 C33 . . 119.8(2) ?
F34 C34 C35 . . 119.8(2) ?
C33 C34 C35 . . 120.4(2) ?
F35 C35 C36 . . 121.1(2) ?
F35 C35 C34 . . 120.2(2) ?
C36 C35 C34 . . 118.8(2) ?
F36 C36 C35 . . 116.54(19) ?
F36 C36 C31 . . 119.95(18) ?
C35 C36 C31 . . 123.5(2) ?
C42 C41 C46 . . 114.76(18) ?
C42 C41 C3 . . 125.27(18) ?
C46 C41 C3 . . 119.96(18) ?
F42 C42 C43 . . 116.43(18) ?
F42 C42 C41 . . 121.04(18) ?
C43 C42 C41 . . 122.52(19) ?
F43 C43 C44 . . 119.62(19) ?
F43 C43 C42 . . 120.00(19) ?
C44 C43 C42 . . 120.38(19) ?
F44 C44 C45 . . 120.5(2) ?
F44 C44 C43 . . 120.1(2) ?
C45 C44 C43 . . 119.32(19) ?
F45 C45 C44 . . 120.14(19) ?
F45 C45 C46 . . 120.6(2) ?
C44 C45 C46 . . 119.3(2) ?
F46 C46 C45 . . 116.99(18) ?
F46 C46 C41 . . 119.36(18) ?
C45 C46 C41 . . 123.6(2) ?
C56 C51 C52 . . 112.97(18) ?
C56 C51 B2 . . 129.37(18) ?
C52 C51 B2 . . 117.41(17) ?
F52 C52 C53 . . 115.77(18) ?
F52 C52 C51 . . 119.80(18) ?
C53 C52 C51 . . 124.41(19) ?
F53 C53 C54 . . 119.72(19) ?
F53 C53 C52 . . 120.80(19) ?
C54 C53 C52 . . 119.48(19) ?
F54 C54 C55 . . 120.6(2) ?
F54 C54 C53 . . 120.2(2) ?
C55 C54 C53 . . 119.21(19) ?
F55 C55 C54 . . 120.00(19) ?
F55 C55 C56 . . 120.47(19) ?
C54 C55 C56 . . 119.53(19) ?
F56 C56 C55 . . 114.47(18) ?
F56 C56 C51 . . 121.37(18) ?
C55 C56 C51 . . 124.16(19) ?
C62 C61 C66 . . 113.41(18) ?
C62 C61 B2 . . 127.93(17) ?
C66 C61 B2 . . 118.60(17) ?
F62 C62 C63 . . 114.99(18) ?
F62 C62 C61 . . 121.31(17) ?
C63 C62 C61 . . 123.70(19) ?
F63 C63 C64 . . 119.9(2) ?
F63 C63 C62 . . 120.32(19) ?
C64 C63 C62 . . 119.8(2) ?
F64 C64 C65 . . 120.4(2) ?
F64 C64 C63 . . 120.2(2) ?
C65 C64 C63 . . 119.4(2) ?
F65 C65 C64 . . 120.06(19) ?
F65 C65 C66 . . 121.01(19) ?
C64 C65 C66 . . 118.93(19) ?
F66 C66 C65 . . 116.32(18) ?
F66 C66 C61 . . 119.00(18) ?
C65 C66 C61 . . 124.69(19) ?
C76 N71 C72 . . 118.08(18) ?
C76 N71 B2 . . 119.74(16) ?
C72 N71 B2 . . 121.45(16) ?
N71 C72 C73 . . 121.9(2) ?
N71 C72 H72 . . 119.1 ?
C73 C72 H72 . . 119.1 ?
C72 C73 C74 . . 119.5(2) ?
C72 C73 H73 . . 120.2 ?
C74 C73 H73 . . 120.2 ?
C75 C74 C73 . . 118.9(2) ?
C75 C74 H74 . . 120.6 ?
C73 C74 H74 . . 120.6 ?
C74 C75 C76 . . 119.4(2) ?
C74 C75 H75 . . 120.3 ?
C76 C75 H75 . . 120.3 ?
N71 C76 C75 . . 122.2(2) ?
N71 C76 H76 . . 118.9 ?
C75 C76 H76 . . 118.9 ?
C82 C81 H81A . . 109.5 ?
C82 C81 H81B . . 109.5 ?
H81A C81 H81B . . 109.5 ?
C82 C81 H81C . . 109.5 ?
H81A C81 H81C . . 109.5 ?
H81B C81 H81C . . 109.5 ?
C81 C82 C83 . . 115.2(4) ?
C81 C82 H82A . . 108.5 ?
C83 C82 H82A . . 108.5 ?
C81 C82 H82B . . 108.5 ?
C83 C82 H82B . . 108.5 ?
H82A C82 H82B . . 107.5 ?
C84 C83 C82 . . 113.7(4) ?
C84 C83 H83A . . 108.8 ?
C82 C83 H83A . . 108.8 ?
C84 C83 H83B . . 108.8 ?
C82 C83 H83B . . 108.8 ?
H83A C83 H83B . . 107.7 ?
C85 C84 C83 . . 113.7(4) ?
C85 C84 H84A . . 108.8 ?
C83 C84 H84A . . 108.8 ?
C85 C84 H84B . . 108.8 ?
C83 C84 H84B . . 108.8 ?
H84A C84 H84B . . 107.7 ?
C84 C85 H85A . . 109.5 ?
C84 C85 H85B . . 109.5 ?
H85A C85 H85B . . 109.5 ?
C84 C85 H85C . . 109.5 ?
H85A C85 H85C . . 109.5 ?
H85B C85 H85C . . 109.5 ?
C82A C81A H81D . . 109.5 ?
C82A C81A H81E . . 109.5 ?
H81D C81A H81E . . 109.5 ?
C82A C81A H81F . . 109.5 ?
H81D C81A H81F . . 109.5 ?
H81E C81A H81F . . 109.5 ?
C83A C82A C81A . . 116.8(11) ?
C83A C82A H82C . . 108.1 ?
C81A C82A H82C . . 108.1 ?
C83A C82A H82D . . 108.1 ?
C81A C82A H82D . . 108.1 ?
H82C C82A H82D . . 107.3 ?
C82A C83A C84A . . 114.1(13) ?
C82A C83A H83C . . 108.7 ?
C84A C83A H83C . . 108.7 ?
C82A C83A H83D . . 108.7 ?
C84A C83A H83D . . 108.7 ?
H83C C83A H83D . . 107.6 ?
C85A C84A C83A . . 113.3(16) ?
C85A C84A H84C . . 108.9 ?
C83A C84A H84C . . 108.9 ?
C85A C84A H84D . . 108.9 ?
C83A C84A H84D . . 108.9 ?
H84C C84A H84D . . 107.7 ?
C84A C85A H85D . . 109.5 ?
C84A C85A H85E . . 109.5 ?
H85D C85A H85E . . 109.5 ?
C84A C85A H85F . . 109.5 ?
H85D C85A H85F . . 109.5 ?
H85E C85A H85F . . 109.5 ?

loop_
_geom_bond_atom_site_label_1
_geom_bond_atom_site_label_2
_geom_bond_site_symmetry_2
_geom_bond_distance
_geom_bond_publ_flag
B1 O1 . 1.351(3) ?
B1 C2 . 1.574(3) ?
B1 C31 . 1.592(3) ?
P1 C11 . 1.849(2) ?
P1 C1 . 1.858(2) ?
P1 H1 . 1.32(3) ?
B2 N71 . 1.617(3) ?
B2 C61 . 1.637(3) ?
B2 C51 . 1.640(3) ?
B2 C3 . 1.663(3) ?
C1 C2 . 1.549(3) ?
C1 H1A . 0.99 ?
C1 H1B . 0.99 ?
O1 C3 . 1.459(2) ?
C2 H2A . 0.99 ?
C2 H2B . 0.99 ?
C3 C41 . 1.518(3) ?
C3 H3 . 1.0 ?
C11 C16 . 1.424(3) ?
C11 C12 . 1.432(3) ?
C12 C13 . 1.396(3) ?
C12 C17 . 1.554(3) ?
C13 C14 . 1.389(3) ?
C13 H13 . 0.95 ?
C14 C15 . 1.387(3) ?
C14 C21 . 1.531(3) ?
C15 C16 . 1.396(3) ?
C15 H15 . 0.95 ?
C16 C25 . 1.558(3) ?
C17 C19 . 1.540(3) ?
C17 C20 . 1.545(3) ?
C17 C18 . 1.545(3) ?
C18 H18A . 0.98 ?
C18 H18B . 0.98 ?
C18 H18C . 0.98 ?
C19 H19A . 0.98 ?
C19 H19B . 0.98 ?
C19 H19C . 0.98 ?
C20 H20A . 0.98 ?
C20 H20B . 0.98 ?
C20 H20C . 0.98 ?
C21 C23 . 1.532(3) ?
C21 C24 . 1.532(3) ?
C21 C22 . 1.536(3) ?
C22 H22A . 0.98 ?
C22 H22B . 0.98 ?
C22 H22C . 0.98 ?
C23 H23A . 0.98 ?
C23 H23B . 0.98 ?
C23 H23C . 0.98 ?
C24 H24A . 0.98 ?
C24 H24B . 0.98 ?
C24 H24C . 0.98 ?
C25 C28 . 1.538(3) ?
C25 C26 . 1.546(3) ?
C25 C27 . 1.546(3) ?
C26 H26A . 0.98 ?
C26 H26B . 0.98 ?
C26 H26C . 0.98 ?
C27 H27A . 0.98 ?
C27 H27B . 0.98 ?
C27 H27C . 0.98 ?
C28 H28A . 0.98 ?
C28 H28B . 0.98 ?
C28 H28C . 0.98 ?
C31 C36 . 1.386(3) ?
C31 C32 . 1.393(3) ?
C32 F32 . 1.350(2) ?
C32 C33 . 1.378(3) ?
C33 F33 . 1.347(2) ?
C33 C34 . 1.371(3) ?
C34 F34 . 1.346(3) ?
C34 C35 . 1.382(3) ?
C35 F35 . 1.340(3) ?
C35 C36 . 1.378(3) ?
C36 F36 . 1.350(2) ?
C41 C42 . 1.392(3) ?
C41 C46 . 1.395(3) ?
C42 F42 . 1.346(2) ?
C42 C43 . 1.381(3) ?
C43 F43 . 1.347(2) ?
C43 C44 . 1.375(3) ?
C44 F44 . 1.342(2) ?
C44 C45 . 1.374(3) ?
C45 F45 . 1.342(2) ?
C45 C46 . 1.380(3) ?
C46 F46 . 1.351(2) ?
C51 C56 . 1.390(3) ?
C51 C52 . 1.397(3) ?
C52 F52 . 1.354(2) ?
C52 C53 . 1.378(3) ?
C53 F53 . 1.346(2) ?
C53 C54 . 1.374(3) ?
C54 F54 . 1.343(2) ?
C54 C55 . 1.370(3) ?
C55 F55 . 1.343(2) ?
C55 C56 . 1.386(3) ?
C56 F56 . 1.356(2) ?
C61 C62 . 1.391(3) ?
C61 C66 . 1.395(3) ?
C62 F62 . 1.352(2) ?
C62 C63 . 1.385(3) ?
C63 F63 . 1.342(2) ?
C63 C64 . 1.375(3) ?
C64 F64 . 1.340(2) ?
C64 C65 . 1.374(3) ?
C65 F65 . 1.344(2) ?
C65 C66 . 1.382(3) ?
C66 F66 . 1.354(2) ?
N71 C76 . 1.349(3) ?
N71 C72 . 1.358(3) ?
C72 C73 . 1.375(3) ?
C72 H72 . 0.95 ?
C73 C74 . 1.382(3) ?
C73 H73 . 0.95 ?
C74 C75 . 1.375(3) ?
C74 H74 . 0.95 ?
C75 C76 . 1.379(3) ?
C75 H75 . 0.95 ?
C76 H76 . 0.95 ?
C81 C82 . 1.491(6) ?
C81 H81A . 0.98 ?
C81 H81B . 0.98 ?
C81 H81C . 0.98 ?
C82 C83 . 1.524(6) ?
C82 H82A . 0.99 ?
C82 H82B . 0.99 ?
C83 C84 . 1.512(6) ?
C83 H83A . 0.99 ?
C83 H83B . 0.99 ?
C84 C85 . 1.499(7) ?
C84 H84A . 0.99 ?
C84 H84B . 0.99 ?
C85 H85A . 0.98 ?
C85 H85B . 0.98 ?
C85 H85C . 0.98 ?
C81A C82A . 1.503(12) ?
C81A H81D . 0.98 ?
C81A H81E . 0.98 ?
C81A H81F . 0.98 ?
C82A C83A . 1.496(12) ?
C82A H82C . 0.99 ?
C82A H82D . 0.99 ?
C83A C84A . 1.517(13) ?
C83A H83C . 0.99 ?
C83A H83D . 0.99 ?
C84A C85A . 1.495(14) ?
C84A H84C . 0.99 ?
C84A H84D . 0.99 ?
C85A H85D . 0.98 ?
C85A H85E . 0.98 ?
C85A H85F . 0.98 ?

loop_
_geom_torsion_atom_site_label_1
_geom_torsion_atom_site_label_2
_geom_torsion_atom_site_label_3
_geom_torsion_atom_site_label_4
_geom_torsion_site_symmetry_1
_geom_torsion_site_symmetry_2
_geom_torsion_site_symmetry_3
_geom_torsion_site_symmetry_4
_geom_torsion
_geom_torsion_publ_flag
C11 P1 C1 C2 . . . . 158.48(14) ?
C2 B1 O1 C3 . . . . -10.1(3) ?
C31 B1 O1 C3 . . . . 169.34(16) ?
P1 C1 C2 B1 . . . . 48.0(2) ?
O1 B1 C2 C1 . . . . -137.6(2) ?
C31 B1 C2 C1 . . . . 43.0(3) ?
B1 O1 C3 C41 . . . . 81.9(2) ?
B1 O1 C3 B2 . . . . -152.68(17) ?
N71 B2 C3 O1 . . . . -61.09(18) ?
C61 B2 C3 O1 . . . . 55.6(2) ?
C51 B2 C3 O1 . . . . 176.26(15) ?
N71 B2 C3 C41 . . . . 61.9(2) ?
C61 B2 C3 C41 . . . . 178.62(16) ?
C51 B2 C3 C41 . . . . -60.7(2) ?
C1 P1 C11 C16 . . . . -85.76(17) ?
C1 P1 C11 C12 . . . . 86.60(17) ?
C16 C11 C12 C13 . . . . 10.3(3) ?
P1 C11 C12 C13 . . . . -162.26(15) ?
C16 C11 C12 C17 . . . . -165.78(18) ?
P1 C11 C12 C17 . . . . 21.7(3) ?
C11 C12 C13 C14 . . . . -2.4(3) ?
C17 C12 C13 C14 . . . . 173.96(18) ?
C12 C13 C14 C15 . . . . -5.1(3) ?
C12 C13 C14 C21 . . . . 176.92(18) ?
C13 C14 C15 C16 . . . . 4.9(3) ?
C21 C14 C15 C16 . . . . -177.21(19) ?
C14 C15 C16 C11 . . . . 2.9(3) ?
C14 C15 C16 C25 . . . . -173.73(18) ?
C12 C11 C16 C15 . . . . -10.5(3) ?
P1 C11 C16 C15 . . . . 161.77(15) ?
C12 C11 C16 C25 . . . . 165.77(18) ?
P1 C11 C16 C25 . . . . -21.9(3) ?
C13 C12 C17 C19 . . . . 113.3(2) ?
C11 C12 C17 C19 . . . . -70.6(2) ?
C13 C12 C17 C20 . . . . -123.30(19) ?
C11 C12 C17 C20 . . . . 52.8(2) ?
C13 C12 C17 C18 . . . . -6.5(3) ?
C11 C12 C17 C18 . . . . 169.55(18) ?
C15 C14 C21 C23 . . . . -119.5(2) ?
C13 C14 C21 C23 . . . . 58.3(2) ?
C15 C14 C21 C24 . . . . 0.9(3) ?
C13 C14 C21 C24 . . . . 178.70(19) ?
C15 C14 C21 C22 . . . . 120.7(2) ?
C13 C14 C21 C22 . . . . -61.5(3) ?
C15 C16 C25 C28 . . . . 126.19(19) ?
C11 C16 C25 C28 . . . . -50.1(3) ?
C15 C16 C25 C26 . . . . 11.2(3) ?
C11 C16 C25 C26 . . . . -165.11(19) ?
C15 C16 C25 C27 . . . . -106.7(2) ?
C11 C16 C25 C27 . . . . 76.9(3) ?
O1 B1 C31 C36 . . . . 42.8(3) ?
C2 B1 C31 C36 . . . . -137.8(2) ?
O1 B1 C31 C32 . . . . -139.96(19) ?
C2 B1 C31 C32 . . . . 39.5(3) ?
C36 C31 C32 F32 . . . . -178.82(18) ?
B1 C31 C32 F32 . . . . 3.7(3) ?
C36 C31 C32 C33 . . . . 1.8(3) ?
B1 C31 C32 C33 . . . . -175.66(19) ?
F32 C32 C33 F33 . . . . -1.6(3) ?
C31 C32 C33 F33 . . . . 177.78(19) ?
F32 C32 C33 C34 . . . . 179.30(19) ?
C31 C32 C33 C34 . . . . -1.3(3) ?
F33 C33 C34 F34 . . . . 1.2(3) ?
C32 C33 C34 F34 . . . . -179.7(2) ?
F33 C33 C34 C35 . . . . -179.0(2) ?
C32 C33 C34 C35 . . . . 0.1(3) ?
F34 C34 C35 F35 . . . . 0.2(4) ?
C33 C34 C35 F35 . . . . -179.6(2) ?
F34 C34 C35 C36 . . . . -179.8(2) ?
C33 C34 C35 C36 . . . . 0.4(4) ?
F35 C35 C36 F36 . . . . -1.7(3) ?
C34 C35 C36 F36 . . . . 178.2(2) ?
F35 C35 C36 C31 . . . . -179.8(2) ?
C34 C35 C36 C31 . . . . 0.2(4) ?
C32 C31 C36 F36 . . . . -179.22(18) ?
B1 C31 C36 F36 . . . . -1.8(3) ?
C32 C31 C36 C35 . . . . -1.2(3) ?
B1 C31 C36 C35 . . . . 176.2(2) ?
O1 C3 C41 C42 . . . . 33.4(3) ?
B2 C3 C41 C42 . . . . -86.9(2) ?
O1 C3 C41 C46 . . . . -147.99(17) ?
B2 C3 C41 C46 . . . . 91.7(2) ?
C46 C41 C42 F42 . . . . 176.72(17) ?
C3 C41 C42 F42 . . . . -4.6(3) ?
C46 C41 C42 C43 . . . . -3.8(3) ?
C3 C41 C42 C43 . . . . 174.85(18) ?
F42 C42 C43 F43 . . . . 2.4(3) ?
C41 C42 C43 F43 . . . . -177.08(18) ?
F42 C42 C43 C44 . . . . -177.66(18) ?
C41 C42 C43 C44 . . . . 2.8(3) ?
F43 C43 C44 F44 . . . . -2.3(3) ?
C42 C43 C44 F44 . . . . 177.82(18) ?
F43 C43 C44 C45 . . . . 179.46(19) ?
C42 C43 C44 C45 . . . . -0.5(3) ?
F44 C44 C45 F45 . . . . -0.6(3) ?
C43 C44 C45 F45 . . . . 177.71(19) ?
F44 C44 C45 C46 . . . . -178.90(18) ?
C43 C44 C45 C46 . . . . -0.6(3) ?
F45 C45 C46 F46 . . . . -0.2(3) ?
C44 C45 C46 F46 . . . . 178.18(18) ?
F45 C45 C46 C41 . . . . -178.90(19) ?
C44 C45 C46 C41 . . . . -0.6(3) ?
C42 C41 C46 F46 . . . . -176.03(17) ?
C3 C41 C46 F46 . . . . 5.2(3) ?
C42 C41 C46 C45 . . . . 2.7(3) ?
C3 C41 C46 C45 . . . . -176.04(19) ?
N71 B2 C51 C56 . . . . 15.5(3) ?
C61 B2 C51 C56 . . . . -104.3(2) ?
C3 B2 C51 C56 . . . . 132.0(2) ?
N71 B2 C51 C52 . . . . -170.63(17) ?
C61 B2 C51 C52 . . . . 69.5(2) ?
C3 B2 C51 C52 . . . . -54.2(2) ?
C56 C51 C52 F52 . . . . 173.70(17) ?
B2 C51 C52 F52 . . . . -1.1(3) ?
C56 C51 C52 C53 . . . . -4.5(3) ?
B2 C51 C52 C53 . . . . -179.32(18) ?
F52 C52 C53 F53 . . . . 2.5(3) ?
C51 C52 C53 F53 . . . . -179.30(18) ?
F52 C52 C53 C54 . . . . -177.09(18) ?
C51 C52 C53 C54 . . . . 1.2(3) ?
F53 C53 C54 F54 . . . . 0.5(3) ?
C52 C53 C54 F54 . . . . -179.94(18) ?
F53 C53 C54 C55 . . . . -178.35(18) ?
C52 C53 C54 C55 . . . . 1.2(3) ?
F54 C54 C55 F55 . . . . 0.9(3) ?
C53 C54 C55 F55 . . . . 179.73(18) ?
F54 C54 C55 C56 . . . . -178.70(18) ?
C53 C54 C55 C56 . . . . 0.1(3) ?
F55 C55 C56 F56 . . . . -4.1(3) ?
C54 C55 C56 F56 . . . . 175.47(18) ?
F55 C55 C56 C51 . . . . 176.38(18) ?
C54 C55 C56 C51 . . . . -4.0(3) ?
C52 C51 C56 F56 . . . . -173.57(17) ?
B2 C51 C56 F56 . . . . 0.5(3) ?
C52 C51 C56 C55 . . . . 5.9(3) ?
B2 C51 C56 C55 . . . . 179.99(19) ?
N71 B2 C61 C62 . . . . 128.0(2) ?
C51 B2 C61 C62 . . . . -109.2(2) ?
C3 B2 C61 C62 . . . . 15.0(3) ?
N71 B2 C61 C66 . . . . -55.0(2) ?
C51 B2 C61 C66 . . . . 67.8(2) ?
C3 B2 C61 C66 . . . . -167.99(18) ?
C66 C61 C62 F62 . . . . -176.94(18) ?
B2 C61 C62 F62 . . . . 0.2(3) ?
C66 C61 C62 C63 . . . . 2.9(3) ?
B2 C61 C62 C63 . . . . -180.0(2) ?
F62 C62 C63 F63 . . . . -1.5(3) ?
C61 C62 C63 F63 . . . . 178.6(2) ?
F62 C62 C63 C64 . . . . 178.2(2) ?
C61 C62 C63 C64 . . . . -1.7(4) ?
F63 C63 C64 F64 . . . . -0.1(4) ?
C62 C63 C64 F64 . . . . -179.8(2) ?
F63 C63 C64 C65 . . . . 179.1(2) ?
C62 C63 C64 C65 . . . . -0.5(4) ?
F64 C64 C65 F65 . . . . 0.0(4) ?
C63 C64 C65 F65 . . . . -179.3(2) ?
F64 C64 C65 C66 . . . . -179.5(2) ?
C63 C64 C65 C66 . . . . 1.3(4) ?
F65 C65 C66 F66 . . . . 0.1(3) ?
C64 C65 C66 F66 . . . . 179.5(2) ?
F65 C65 C66 C61 . . . . -179.3(2) ?
C64 C65 C66 C61 . . . . 0.1(4) ?
C62 C61 C66 F66 . . . . 178.49(18) ?
B2 C61 C66 F66 . . . . 1.1(3) ?
C62 C61 C66 C65 . . . . -2.1(3) ?
B2 C61 C66 C65 . . . . -179.6(2) ?
C61 B2 N71 C76 . . . . -29.5(2) ?
C51 B2 N71 C76 . . . . -148.20(17) ?
C3 B2 N71 C76 . . . . 89.5(2) ?
C61 B2 N71 C72 . . . . 160.49(16) ?
C51 B2 N71 C72 . . . . 41.8(2) ?
C3 B2 N71 C72 . . . . -80.5(2) ?
C76 N71 C72 C73 . . . . 0.8(3) ?
B2 N71 C72 C73 . . . . 170.90(18) ?
N71 C72 C73 C74 . . . . 0.1(3) ?
C72 C73 C74 C75 . . . . -0.2(3) ?
C73 C74 C75 C76 . . . . -0.7(3) ?
C72 N71 C76 C75 . . . . -1.7(3) ?
B2 N71 C76 C75 . . . . -171.96(18) ?
C74 C75 C76 N71 . . . . 1.6(3) ?
C81 C82 C83 C84 . . . . -178.6(5) ?
C82 C83 C84 C85 . . . . -177.8(6) ?
C81A C82A C83A C84A . . . . 175.6(13) ?
C82A C83A C84A C85A . . . . -73.(2) ?
